data_7240149
loop_
_publ_author_name
'Hao, Xiaoyun'
'Shi, Jingwen'
'Dou, Yong'
'Cao, Tong'
'Zhou, Zhen'
'Yang, Lu'
'Li, Dacheng'
'Liu, Qingyun'
'Jiang, Jianzhuang'
'Zhang, Daopeng'

_publ_section_title
;
 Heterobimetallic complexes from 0D cluster to 3D network based-on various
 polycyanometallates and [Cu(dmpn)2]2+(dmpn =
 2,2-dimethyl-1,3-diaminopropane): synthesis, crystal structures and
 magnetic properties
;
_journal_name_full CrystEngComm
_journal_paper_doi 10.1039/D0CE00235F
_journal_year 2020
_chemical_formula_sum 'C30 H63 Cu2 N17 O2 W'
_chemical_formula_weight 1004.90
_space_group_crystal_system triclinic
_space_group_IT_number 2
_space_group_name_Hall '-P 1'
_space_group_name_H-M_alt 'P -1'
_atom_sites_solution_hydrogens mixed
_audit_creation_method SHELXL-2018/3
_audit_update_record
;
2019-11-26 deposited with the CCDC.	2020-03-20 downloaded from the CCDC.
;
_cell_angle_alpha 110.907(5)
_cell_angle_beta 101.897(4)
_cell_angle_gamma 106.357(4)
_cell_formula_units_Z 2
_cell_length_a 9.4179(4)
_cell_length_b 16.2543(9)
_cell_length_c 16.2716(8)
_cell_measurement_reflns_used 2512
_cell_measurement_temperature 293(2)
_cell_measurement_theta_max 26.230
_cell_measurement_theta_min 2.625
_cell_volume 2098.0(2)
_computing_cell_refinement 'SAINT-Plus (Bruker, 2001)'
_computing_data_collection 'APEX2 (Bruker, 2004)'
_computing_data_reduction SAINT-Plus
_computing_molecular_graphics 'SHELXL (Sheldrick, 2018)'
_computing_publication_material SHELXL
_computing_structure_refinement 'SHELXL-2018/3 (Sheldrick, 2018)'
_computing_structure_solution 'SHELXL-2018/3 (Sheldrick, 2018)'
_diffrn_ambient_temperature 293(2)
_diffrn_measured_fraction_theta_full 0.974
_diffrn_measured_fraction_theta_max 0.974
_diffrn_measurement_device_type 'Bruker APEX II CCD area-detector'
_diffrn_measurement_method '\f and \w scans'
_diffrn_radiation_type CuK\a
_diffrn_radiation_wavelength 1.54178
_diffrn_reflns_av_R_equivalents 0.0317
_diffrn_reflns_av_unetI/netI 0.0433
_diffrn_reflns_Laue_measured_fraction_full 0.974
_diffrn_reflns_Laue_measured_fraction_max 0.974
_diffrn_reflns_limit_h_max 5
_diffrn_reflns_limit_h_min -10
_diffrn_reflns_limit_k_max 18
_diffrn_reflns_limit_k_min -18
_diffrn_reflns_limit_l_max 18
_diffrn_reflns_limit_l_min -18
_diffrn_reflns_number 10757
_diffrn_reflns_point_group_measured_fraction_full 0.974
_diffrn_reflns_point_group_measured_fraction_max 0.974
_diffrn_reflns_theta_full 63.880
_diffrn_reflns_theta_max 63.880
_diffrn_reflns_theta_min 3.094
_diffrn_source 'fine-focus sealed tube'
_exptl_absorpt_coefficient_mu 6.533
_exptl_absorpt_correction_T_max 0.228
_exptl_absorpt_correction_T_min 0.186
_exptl_absorpt_correction_type multi-scan
_exptl_absorpt_process_details
;
SADABS '(Bruker,  2004)'
;
_exptl_crystal_colour dark-brown
_exptl_crystal_density_diffrn 1.591
_exptl_crystal_description block
_exptl_crystal_F_000 1020
_exptl_crystal_size_max 0.390
_exptl_crystal_size_mid 0.340
_exptl_crystal_size_min 0.320
_refine_diff_density_max 2.274
_refine_diff_density_min -0.885
_refine_diff_density_rms 0.115
_refine_ls_extinction_method none
_refine_ls_goodness_of_fit_ref 1.055
_refine_ls_hydrogen_treatment mixed
_refine_ls_matrix_type full
_refine_ls_number_parameters 585
_refine_ls_number_reflns 6756
_refine_ls_number_restraints 6
_refine_ls_restrained_S_all 1.061
_refine_ls_R_factor_all 0.0356
_refine_ls_R_factor_gt 0.0333
_refine_ls_shift/su_max 0.032
_refine_ls_shift/su_mean 0.001
_refine_ls_structure_factor_coef Fsqd
_refine_ls_weighting_details 'w=1/[\s^2^(Fo^2^)+(0.0548P)^2^+0.4777P] where P=(Fo^2^+2Fc^2^)/3'
_refine_ls_weighting_scheme calc
_refine_ls_wR_factor_gt 0.0867
_refine_ls_wR_factor_ref 0.0891
_reflns_Friedel_coverage 0.000
_reflns_number_gt 6365
_reflns_number_total 6756
_reflns_threshold_expression 'I > 2\s(I)'
_cod_data_source_file d0ce00235f2.cif
_cod_data_source_block W
_cod_database_code 7240149
_shelx_shelxl_version_number 2018/3
_shelx_space_group_comment
;
The symmetry employed for this shelxl refinement is uniquely defined
by the following loop, which should always be used as a source of
symmetry information in preference to the above space-group names.
They are only intended as comments.
;
_shelx_estimated_absorpt_t_min 0.185
_shelx_estimated_absorpt_t_max 0.229

loop_
_space_group_symop_operation_xyz
'x, y, z'
'-x, -y, -z'

loop_
_atom_site_label
_atom_site_type_symbol
_atom_site_fract_x
_atom_site_fract_y
_atom_site_fract_z
_atom_site_U_iso_or_equiv
_atom_site_adp_type
_atom_site_occupancy
_atom_site_site_symmetry_order
_atom_site_calc_flag
_atom_site_refinement_flags_posn
_atom_site_refinement_flags_adp
_atom_site_refinement_flags_occupancy
_atom_site_disorder_assembly
_atom_site_disorder_group
W1 W 0.54875(2) 0.80138(2) 0.69802(2) 0.01925(8) Uani 1 1 d . . . . .
Cu1 Cu 0.20000(7) 0.93877(4) 0.86950(4) 0.02356(15) Uani 1 1 d . . . . .
Cu2 Cu 0.0000 0.5000 0.5000 0.0244(2) Uani 1 2 d S . P . .
Cu3 Cu 0.50033(15) 1.00675(9) 0.53291(9) 0.0276(3) Uani 0.5 1 d . . P . .
N1 N 0.4423(4) 0.9400(3) 0.8580(3) 0.0323(9) Uani 1 1 d . . . . .
N2 N 0.1683(4) 0.6707(3) 0.6253(3) 0.0311(9) Uani 1 1 d . . . . .
N3 N 0.3893(10) 0.9176(5) 0.6057(4) 0.0847(19) Uani 1 1 d . U . . .
N4 N 0.8835(4) 0.9379(3) 0.8766(3) 0.0377(10) Uani 1 1 d . . . . .
N5 N 0.8131(5) 0.9020(3) 0.6192(3) 0.0389(10) Uani 1 1 d . . . . .
N6 N 0.4194(4) 0.6592(3) 0.4699(3) 0.0284(8) Uani 1 1 d . . . . .
N7 N 0.7402(4) 0.6583(3) 0.6691(3) 0.0313(9) Uani 1 1 d . . . . .
N8 N 0.5219(5) 0.7122(3) 0.8510(3) 0.0397(10) Uani 1 1 d . . . . .
N9 N 0.1659(5) 0.9608(3) 0.7525(3) 0.0329(9) Uani 1 1 d . . . . .
H9A H 0.1805 0.9155 0.7086 0.039 Uiso 1 1 calc R U . . .
H9B H 0.0661 0.9536 0.7314 0.039 Uiso 1 1 calc R U . . .
N10 N 0.2359(5) 1.0783(3) 0.9480(3) 0.0304(9) Uani 1 1 d . . . . .
H10A H 0.1422 1.0786 0.9499 0.037 Uiso 0.625(8) 1 calc R U P A 1
H10B H 0.2942 1.0945 1.0061 0.037 Uiso 0.625(8) 1 calc R U P A 1
H10C H 0.199(17) 1.076(11) 0.989(11) 0.037 Uiso 0.375(8) 1 d . U P A 2
H10D H 0.301(18) 1.118(12) 0.976(11) 0.037 Uiso 0.375(8) 1 d . U P A 2
N11 N 0.2323(5) 0.9227(3) 0.9880(3) 0.0301(8) Uani 1 1 d . . . . .
H11A H 0.3180 0.9725 1.0312 0.036 Uiso 1 1 calc R U . . .
H11B H 0.1514 0.9278 1.0066 0.036 Uiso 1 1 calc R U . . .
N12 N 0.0835(4) 0.7964(3) 0.7891(2) 0.0240(8) Uani 1 1 d . . . . .
H12A H -0.0186 0.7837 0.7788 0.029 Uiso 1 1 calc R U . . .
H12B H 0.0969 0.7836 0.7340 0.029 Uiso 1 1 calc R U . . .
N13 N 0.0159(4) 0.5501(3) 0.4030(3) 0.0278(8) Uani 1 1 d . . . . .
H13A H 0.0771 0.6129 0.4342 0.033 Uiso 1 1 d R U . . .
H13B H 0.0682 0.5217 0.3696 0.033 Uiso 1 1 d R U . . .
N14 N -0.2021(4) 0.5206(3) 0.5041(3) 0.0250(8) Uani 1 1 d . . . . .
H14A H -0.2577 0.4762 0.5185 0.030 Uiso 1 1 d R U . . .
H14B H -0.1739 0.5776 0.5530 0.030 Uiso 1 1 d R U . . .
N15 N 0.7201(9) 1.0728(6) 0.6305(6) 0.037(2) Uani 0.5 1 d . . P B 1
H15A H 0.7491 1.0281 0.6409 0.044 Uiso 0.5 1 d R U P B 1
H15B H 0.7876 1.1001 0.6070 0.044 Uiso 0.5 1 d R U P B 1
N16 N 0.4828(14) 1.1379(9) 0.5656(8) 0.031(2) Uani 0.5 1 d . . P B 1
H16A H 0.5275 1.1628 0.5315 0.037 Uiso 0.5 1 d R U P B 1
H16B H 0.3795 1.1259 0.5443 0.037 Uiso 0.5 1 d R U P B 1
N17 N 0.2798(8) 0.9386(5) 0.4421(6) 0.0270(16) Uani 0.5 1 d . . P B 2
H17A H 0.2146 0.9500 0.4741 0.032 Uiso 0.5 1 d R U P B 2
H17B H 0.2711 0.9652 0.4023 0.032 Uiso 0.5 1 d R U P B 2
N18 N 0.5801(10) 0.9190(8) 0.4445(6) 0.0315(19) Uani 0.5 1 d . . P B 2
H18A H 0.6102 0.9470 0.4088 0.038 Uiso 0.5 1 d R U P B 2
H18B H 0.6677 0.9200 0.4805 0.038 Uiso 0.5 1 d R U P B 2
N19 N 0.1804(10) 0.4084(7) -0.0865(6) 0.110(3) Uani 1 1 d . . . . .
O1 O 0.7753(4) 0.5034(2) 0.7097(2) 0.0331(7) Uani 1 1 d . . . . .
H2O H 0.6942 0.4800 0.6613 0.040 Uiso 1 1 d R U . . .
H1O1 H 0.7550 0.5527 0.7330 0.040 Uiso 1 1 d R U . . .
O2 O 0.0356(7) 0.9252(4) 0.5110(4) 0.097(2) Uani 1 1 d . . . . .
H1O2 H -0.0586 0.9215 0.4951 0.117 Uiso 1 1 d R U . . .
H2O2 H 0.0488 0.9075 0.5543 0.117 Uiso 1 1 d R U . . .
C1 C 0.4828(5) 0.8936(3) 0.8022(3) 0.0266(10) Uani 1 1 d . . . . .
C2 C 0.3011(5) 0.7151(3) 0.6533(3) 0.0207(9) Uani 1 1 d . . . . .
C3 C 0.4450(9) 0.8785(4) 0.6384(4) 0.0512(15) Uani 1 1 d . U . . .
C4 C 0.7664(5) 0.8922(3) 0.8151(3) 0.0268(10) Uani 1 1 d . . . . .
C5 C 0.7228(6) 0.8689(3) 0.6477(3) 0.0300(10) Uani 1 1 d . . . . .
C6 C 0.4658(5) 0.7091(3) 0.5495(3) 0.0224(9) Uani 1 1 d . . . . .
C7 C 0.6713(5) 0.7062(3) 0.6779(3) 0.0230(9) Uani 1 1 d . . . . .
C8 C 0.1200(5) 0.7270(3) 0.8201(3) 0.0266(9) Uani 1 1 d . . . . .
H8A H 0.2240 0.7302 0.8189 0.032 Uiso 1 1 calc R U . . .
H8B H 0.0452 0.6632 0.7755 0.032 Uiso 1 1 calc R U . . .
C9 C 0.1162(6) 0.7425(4) 0.9175(3) 0.0322(11) Uani 1 1 d . . . . .
C10 C 0.1476(8) 0.6610(4) 0.9336(4) 0.0539(15) Uani 1 1 d . . . . .
H10E H 0.0671 0.6008 0.8869 0.081 Uiso 1 1 calc R U . . .
H10F H 0.1468 0.6681 0.9946 0.081 Uiso 1 1 calc R U . . .
H10G H 0.2484 0.6628 0.9292 0.081 Uiso 1 1 calc R U . . .
C11 C -0.0439(6) 0.7406(4) 0.9249(4) 0.0446(13) Uani 1 1 d . . . . .
H11C H -0.0645 0.7903 0.9124 0.067 Uiso 1 1 calc R U . . .
H11D H -0.0431 0.7505 0.9868 0.067 Uiso 1 1 calc R U . . .
H11E H -0.1247 0.6797 0.8800 0.067 Uiso 1 1 calc R U . . .
C12 C 0.2497(6) 0.8362(4) 0.9909(3) 0.0361(11) Uani 1 1 d . . . . .
H12C H 0.2562 0.8401 1.0525 0.043 Uiso 1 1 calc R U . . .
H12D H 0.3482 0.8353 0.9821 0.043 Uiso 1 1 calc R U . . .
C13 C 0.3101(10) 1.1593(6) 0.9249(6) 0.038(2) Uani 0.625(8) 1 d . . P A 1
H13C H 0.2992 1.2162 0.9647 0.045 Uiso 0.625(8) 1 calc R U P A 1
H13D H 0.4218 1.1728 0.9390 0.045 Uiso 0.625(8) 1 calc R U P A 1
C14 C 0.2402(6) 1.1386(3) 0.8261(3) 0.0325(11) Uani 1 1 d . . . . .
C15 C 0.0591(9) 1.1273(6) 0.8044(6) 0.041(2) Uani 0.625(8) 1 d . . P A 1
H15C H 0.0028 1.0782 0.8190 0.061 Uiso 0.625(8) 1 calc R U P A 1
H15D H 0.0120 1.1103 0.7394 0.061 Uiso 0.625(8) 1 calc R U P A 1
H15E H 0.0545 1.1868 0.8420 0.061 Uiso 0.625(8) 1 calc R U P A 1
C16 C 0.3178(12) 1.2259(7) 0.8111(7) 0.051(3) Uani 0.625(8) 1 d . . P A 1
H16C H 0.3147 1.2816 0.8572 0.076 Uiso 0.625(8) 1 calc R U P A 1
H16D H 0.2620 1.2160 0.7497 0.076 Uiso 0.625(8) 1 calc R U P A 1
H16E H 0.4253 1.2350 0.8170 0.076 Uiso 0.625(8) 1 calc R U P A 1
C13' C 0.1620(14) 1.1175(8) 0.8914(10) 0.028(3) Uani 0.375(8) 1 d . . P A 2
H13E H 0.1581 1.1761 0.9333 0.034 Uiso 0.375(8) 1 calc R U P A 2
H13F H 0.0542 1.0725 0.8548 0.034 Uiso 0.375(8) 1 calc R U P A 2
C15' C 0.4014(14) 1.2304(8) 0.8871(9) 0.029(3) Uani 0.375(8) 1 d . . P A 2
H15F H 0.3786 1.2847 0.9191 0.044 Uiso 0.375(8) 1 calc R U P A 2
H15G H 0.4565 1.2430 0.8466 0.044 Uiso 0.375(8) 1 calc R U P A 2
H15H H 0.4658 1.2186 0.9320 0.044 Uiso 0.375(8) 1 calc R U P A 2
C16' C 0.1466(14) 1.1555(9) 0.7541(9) 0.032(3) Uani 0.375(8) 1 d . . P A 2
H16F H 0.1133 1.2057 0.7837 0.048 Uiso 0.375(8) 1 calc R U P A 2
H16G H 0.0558 1.0981 0.7125 0.048 Uiso 0.375(8) 1 calc R U P A 2
H16H H 0.2095 1.1738 0.7193 0.048 Uiso 0.375(8) 1 calc R U P A 2
C17 C 0.2680(9) 1.0545(4) 0.7644(5) 0.063(2) Uani 1 1 d . . . . .
H17C H 0.2528 1.0534 0.7032 0.076 Uiso 1 1 calc R U . . .
H17D H 0.3768 1.0640 0.7907 0.076 Uiso 1 1 calc R U . . .
C18 C -0.1279(5) 0.5394(4) 0.3352(3) 0.0355(11) Uani 1 1 d . . . . .
H18C H -0.1876 0.4721 0.2935 0.043 Uiso 1 1 calc R U . . .
H18D H -0.0969 0.5711 0.2975 0.043 Uiso 1 1 calc R U . . .
C19 C -0.2344(5) 0.5806(4) 0.3811(3) 0.0319(10) Uani 1 1 d . . . . .
C20 C -0.1439(6) 0.6848(4) 0.4534(4) 0.0389(12) Uani 1 1 d . . . . .
H20A H -0.2141 0.7088 0.4801 0.058 Uiso 1 1 calc R U . . .
H20B H -0.1004 0.7220 0.4236 0.058 Uiso 1 1 calc R U . . .
H20C H -0.0604 0.6890 0.5019 0.058 Uiso 1 1 calc R U . . .
C21 C -0.3657(6) 0.5729(5) 0.3018(4) 0.0478(14) Uani 1 1 d . . . . .
H21A H -0.4368 0.5973 0.3271 0.072 Uiso 1 1 calc R U . . .
H21B H -0.4220 0.5071 0.2569 0.072 Uiso 1 1 calc R U . . .
H21C H -0.3205 0.6094 0.2718 0.072 Uiso 1 1 calc R U . . .
C22 C -0.3135(5) 0.5194(3) 0.4242(3) 0.0293(10) Uani 1 1 d . . . . .
H22A H -0.3905 0.5419 0.4454 0.035 Uiso 1 1 calc R U . . .
H22B H -0.3695 0.4539 0.3763 0.035 Uiso 1 1 calc R U . . .
C23 C 0.7355(15) 1.1465(9) 0.7207(8) 0.035(3) Uani 0.5 1 d . . P B 1
H23A H 0.8379 1.1662 0.7660 0.042 Uiso 0.5 1 calc R U P B 1
H23B H 0.6559 1.1196 0.7436 0.042 Uiso 0.5 1 calc R U P B 1
C24 C 0.7174(18) 1.2351(11) 0.7119(11) 0.027(3) Uani 0.5 1 d . . P B 1
C25 C 0.550(3) 1.2108(16) 0.6629(10) 0.036(4) Uani 0.5 1 d . . P B 1
H25A H 0.4882 1.1893 0.6977 0.043 Uiso 0.5 1 calc R U P B 1
H25B H 0.5381 1.2687 0.6643 0.043 Uiso 0.5 1 calc R U P B 1
C26 C 0.8271(11) 1.2728(8) 0.6680(7) 0.037(2) Uani 0.5 1 d . . P B 1
H26A H 0.9315 1.2805 0.6995 0.055 Uiso 0.5 1 calc R U P B 1
H26B H 0.8272 1.3335 0.6731 0.055 Uiso 0.5 1 calc R U P B 1
H26C H 0.7934 1.2288 0.6032 0.055 Uiso 0.5 1 calc R U P B 1
C27 C 0.7656(14) 1.3129(10) 0.8136(7) 0.051(3) Uani 0.5 1 d . . P B 1
H27A H 0.8745 1.3301 0.8464 0.076 Uiso 0.5 1 calc R U P B 1
H27B H 0.7020 1.2883 0.8451 0.076 Uiso 0.5 1 calc R U P B 1
H27C H 0.7502 1.3683 0.8119 0.076 Uiso 0.5 1 calc R U P B 1
C28 C 0.2233(11) 0.8343(7) 0.3854(7) 0.031(2) Uani 0.5 1 d . . P B 2
H28A H 0.1133 0.8105 0.3478 0.037 Uiso 0.5 1 calc R U P B 2
H28B H 0.2296 0.8044 0.4273 0.037 Uiso 0.5 1 calc R U P B 2
C29 C 0.3137(19) 0.8046(10) 0.3213(11) 0.029(3) Uani 0.5 1 d . . P B 2
C30 C 0.480(2) 0.8162(14) 0.3801(14) 0.038(5) Uani 0.5 1 d . . P B 2
H30A H 0.4662 0.7803 0.4163 0.046 Uiso 0.5 1 calc R U P B 2
H30B H 0.5323 0.7904 0.3379 0.046 Uiso 0.5 1 calc R U P B 2
C31 C 0.2302(16) 0.6958(11) 0.2608(9) 0.049(3) Uani 0.5 1 d . . P B 2
H31A H 0.2209 0.6644 0.3005 0.074 Uiso 0.5 1 calc R U P B 2
H31B H 0.2904 0.6740 0.2232 0.074 Uiso 0.5 1 calc R U P B 2
H31C H 0.1271 0.6812 0.2207 0.074 Uiso 0.5 1 calc R U P B 2
C32 C 0.3281(15) 0.8558(10) 0.2605(8) 0.034(3) Uani 0.5 1 d . . P B 2
H32A H 0.2255 0.8496 0.2278 0.051 Uiso 0.5 1 calc R U P B 2
H32B H 0.3742 0.8282 0.2160 0.051 Uiso 0.5 1 calc R U P B 2
H32C H 0.3936 0.9222 0.2989 0.051 Uiso 0.5 1 calc R U P B 2
C33 C 0.5305(5) 0.7417(4) 0.7972(3) 0.0280(10) Uani 1 1 d . . . . .
C34 C 0.2542(10) 0.4371(6) -0.0106(6) 0.080(2) Uani 1 1 d . . . . .
C35 C 0.3571(12) 0.4682(7) 0.0843(6) 0.105(3) Uani 1 1 d . . . . .
H35A H 0.3951 0.4197 0.0861 0.158 Uiso 1 1 calc R U . . .
H35B H 0.2991 0.4788 0.1265 0.158 Uiso 1 1 calc R U . . .
H35C H 0.4446 0.5264 0.1028 0.158 Uiso 1 1 calc R U . . .

loop_
_atom_site_aniso_label
_atom_site_aniso_U_11
_atom_site_aniso_U_22
_atom_site_aniso_U_33
_atom_site_aniso_U_23
_atom_site_aniso_U_13
_atom_site_aniso_U_12
W1 0.01974(12) 0.01593(12) 0.01656(12) 0.00359(8) 0.00715(8) 0.00335(8)
Cu1 0.0246(3) 0.0240(3) 0.0164(3) 0.0053(3) 0.0045(2) 0.0081(3)
Cu2 0.0215(4) 0.0269(5) 0.0235(5) 0.0091(4) 0.0091(4) 0.0090(4)
Cu3 0.0262(6) 0.0271(7) 0.0303(7) 0.0164(7) 0.0053(7) 0.0100(5)
N1 0.0244(19) 0.030(2) 0.026(2) -0.0004(18) 0.0086(17) 0.0050(17)
N2 0.028(2) 0.035(2) 0.0186(19) 0.0035(17) 0.0085(16) 0.0071(19)
N3 0.194(6) 0.077(4) 0.052(3) 0.046(3) 0.077(4) 0.099(4)
N4 0.021(2) 0.037(2) 0.030(2) -0.0021(19) 0.0081(19) 0.0005(18)
N5 0.047(3) 0.028(2) 0.042(2) 0.014(2) 0.025(2) 0.0101(19)
N6 0.031(2) 0.025(2) 0.022(2) 0.0070(17) 0.0083(16) 0.0072(16)
N7 0.030(2) 0.031(2) 0.025(2) 0.0052(17) 0.0063(17) 0.0114(18)
N8 0.033(2) 0.050(3) 0.041(3) 0.026(2) 0.0139(19) 0.014(2)
N9 0.052(2) 0.025(2) 0.0218(19) 0.0104(17) 0.0124(18) 0.0156(19)
N10 0.036(2) 0.026(2) 0.022(2) 0.0046(18) 0.0103(18) 0.0089(18)
N11 0.034(2) 0.032(2) 0.0176(18) 0.0059(17) 0.0065(16) 0.0125(17)
N12 0.0201(17) 0.030(2) 0.0166(17) 0.0077(16) 0.0050(14) 0.0061(15)
N13 0.0238(19) 0.034(2) 0.0230(19) 0.0086(17) 0.0089(16) 0.0122(17)
N14 0.0218(18) 0.0192(18) 0.027(2) 0.0062(16) 0.0080(15) 0.0045(15)
N15 0.030(4) 0.035(5) 0.050(6) 0.027(4) 0.009(4) 0.012(4)
N16 0.033(6) 0.035(7) 0.029(7) 0.022(5) 0.004(6) 0.013(6)
N17 0.026(4) 0.033(4) 0.030(4) 0.020(4) 0.010(3) 0.013(3)
N18 0.025(4) 0.042(6) 0.038(5) 0.025(5) 0.013(4) 0.017(4)
N19 0.111(6) 0.115(7) 0.077(5) 0.033(5) -0.007(5) 0.045(5)
O1 0.0332(17) 0.0293(17) 0.0263(17) 0.0062(14) 0.0053(14) 0.0091(14)
O2 0.086(4) 0.115(5) 0.066(3) 0.049(3) 0.029(3) -0.009(3)
C1 0.016(2) 0.025(2) 0.024(2) 0.0032(19) 0.0043(18) -0.0010(18)
C2 0.020(2) 0.022(2) 0.015(2) 0.0061(17) 0.0046(17) 0.0040(18)
C3 0.121(5) 0.043(3) 0.043(3) 0.036(3) 0.061(3) 0.058(3)
C4 0.020(2) 0.026(2) 0.027(2) 0.005(2) 0.013(2) 0.0058(19)
C5 0.036(3) 0.020(2) 0.026(2) 0.004(2) 0.011(2) 0.008(2)
C6 0.023(2) 0.019(2) 0.026(2) 0.0098(19) 0.0116(18) 0.0083(18)
C7 0.021(2) 0.022(2) 0.017(2) 0.0025(17) 0.0061(17) 0.0045(19)
C8 0.027(2) 0.024(2) 0.023(2) 0.0071(19) 0.0069(18) 0.0066(19)
C9 0.035(3) 0.034(3) 0.025(2) 0.015(2) 0.007(2) 0.010(2)
C10 0.065(4) 0.046(3) 0.051(4) 0.032(3) 0.011(3) 0.015(3)
C11 0.041(3) 0.062(4) 0.031(3) 0.024(3) 0.018(2) 0.013(3)
C12 0.040(3) 0.039(3) 0.026(2) 0.015(2) 0.004(2) 0.015(2)
C13 0.037(5) 0.033(4) 0.037(5) 0.013(4) 0.011(4) 0.008(4)
C14 0.036(3) 0.026(2) 0.032(3) 0.011(2) 0.013(2) 0.009(2)
C15 0.033(4) 0.039(5) 0.046(5) 0.014(4) 0.012(4) 0.017(4)
C16 0.058(6) 0.042(5) 0.057(6) 0.026(5) 0.025(5) 0.017(5)
C13' 0.032(7) 0.019(6) 0.052(8) 0.021(6) 0.028(6) 0.019(5)
C15' 0.027(6) 0.023(6) 0.033(7) 0.011(5) 0.011(5) 0.004(5)
C16' 0.027(6) 0.027(7) 0.041(8) 0.016(6) 0.007(6) 0.014(5)
C17 0.111(6) 0.034(3) 0.068(4) 0.025(3) 0.070(4) 0.028(3)
C18 0.030(2) 0.047(3) 0.027(2) 0.013(2) 0.009(2) 0.016(2)
C19 0.031(2) 0.033(3) 0.031(3) 0.012(2) 0.011(2) 0.013(2)
C20 0.047(3) 0.031(3) 0.047(3) 0.018(2) 0.023(3) 0.018(2)
C21 0.040(3) 0.069(4) 0.049(3) 0.033(3) 0.016(3) 0.031(3)
C22 0.022(2) 0.030(2) 0.030(2) 0.009(2) 0.0051(19) 0.0098(19)
C23 0.032(7) 0.039(6) 0.028(7) 0.021(5) 0.001(5) 0.003(6)
C24 0.031(8) 0.017(10) 0.030(9) 0.007(7) 0.014(7) 0.008(8)
C25 0.039(10) 0.052(10) 0.027(9) 0.027(9) 0.012(9) 0.017(8)
C26 0.032(5) 0.036(6) 0.042(6) 0.022(5) 0.014(5) 0.008(4)
C27 0.044(6) 0.065(8) 0.022(6) 0.007(5) 0.006(5) 0.013(6)
C28 0.033(5) 0.028(5) 0.032(5) 0.018(4) 0.011(4) 0.007(4)
C29 0.035(7) 0.009(7) 0.041(10) 0.009(6) 0.013(7) 0.006(7)
C30 0.025(9) 0.061(17) 0.042(13) 0.039(13) 0.004(12) 0.020(11)
C31 0.052(7) 0.032(8) 0.049(8) 0.009(6) 0.014(6) 0.010(6)
C32 0.035(7) 0.050(7) 0.024(6) 0.019(5) 0.015(5) 0.017(6)
C33 0.027(2) 0.039(3) 0.017(2) 0.014(2) 0.0054(18) 0.011(2)
C34 0.087(6) 0.061(5) 0.063(5) 0.018(4) 0.012(4) 0.013(4)
C35 0.119(7) 0.085(6) 0.055(5) 0.023(5) 0.006(5) -0.010(6)

loop_
_atom_type_symbol
_atom_type_description
_atom_type_scat_dispersion_real
_atom_type_scat_dispersion_imag
_atom_type_scat_source
C C 0.0181 0.0091 'International Tables Vol C Tables 4.2.6.8 and 6.1.1.4'
H H 0.0000 0.0000 'International Tables Vol C Tables 4.2.6.8 and 6.1.1.4'
N N 0.0311 0.0180 'International Tables Vol C Tables 4.2.6.8 and 6.1.1.4'
O O 0.0492 0.0322 'International Tables Vol C Tables 4.2.6.8 and 6.1.1.4'
Cu Cu -1.9646 0.5888 'International Tables Vol C Tables 4.2.6.8 and 6.1.1.4'
W W -5.4734 5.5774 'International Tables Vol C Tables 4.2.6.8 and 6.1.1.4'

loop_
_geom_angle_atom_site_label_1
_geom_angle_atom_site_label_2
_geom_angle_atom_site_label_3
_geom_angle
_geom_angle_site_symmetry_1
_geom_angle_site_symmetry_3
_geom_angle_publ_flag
C7 W1 C1 142.48(17) . . ?
C7 W1 C3 145.24(17) . . ?
C1 W1 C3 71.82(17) . . ?
C7 W1 C2 107.45(16) . . ?
C1 W1 C2 79.95(15) . . ?
C3 W1 C2 78.9(2) . . ?
C7 W1 C6 72.88(15) . . ?
C1 W1 C6 141.11(16) . . ?
C3 W1 C6 77.47(18) . . ?
C2 W1 C6 71.12(15) . . ?
C7 W1 C4 80.34(16) . . ?
C1 W1 C4 75.40(16) . . ?
C3 W1 C4 113.6(2) . . ?
C2 W1 C4 146.45(15) . . ?
C6 W1 C4 140.39(15) . . ?
C7 W1 C33 72.62(17) . . ?
C1 W1 C33 74.08(18) . . ?
C3 W1 C33 140.13(19) . . ?
C2 W1 C33 75.31(16) . . ?
C6 W1 C33 120.69(17) . . ?
C4 W1 C33 76.26(17) . . ?
C7 W1 C5 80.16(17) . . ?
C1 W1 C5 117.47(17) . . ?
C3 W1 C5 75.2(2) . . ?
C2 W1 C5 141.29(16) . . ?
C6 W1 C5 75.48(16) . . ?
C4 W1 C5 71.55(17) . . ?
C33 W1 C5 140.67(17) . . ?
N11 Cu1 N12 92.08(16) . . ?
N11 Cu1 N9 177.34(16) . . ?
N12 Cu1 N9 90.07(15) . . ?
N11 Cu1 N10 87.96(17) . . ?
N12 Cu1 N10 159.06(16) . . ?
N9 Cu1 N10 89.48(17) . . ?
N11 Cu1 N1 95.31(16) . . ?
N12 Cu1 N1 94.67(14) . . ?
N9 Cu1 N1 86.07(16) . . ?
N10 Cu1 N1 106.18(16) . . ?
N13 Cu2 N13 180.0 . 2_566 ?
N13 Cu2 N14 92.02(15) . . ?
N13 Cu2 N14 87.98(15) 2_566 . ?
N13 Cu2 N14 87.98(15) . 2_566 ?
N13 Cu2 N14 92.02(15) 2_566 2_566 ?
N14 Cu2 N14 180.0 . 2_566 ?
N13 Cu2 N2 87.56(14) . . ?
N13 Cu2 N2 92.44(14) 2_566 . ?
N14 Cu2 N2 91.61(13) . . ?
N14 Cu2 N2 88.39(13) 2_566 . ?
Cu3 Cu3 N18 103.6(4) 2_676 2_676 ?
Cu3 Cu3 N17 80.5(3) 2_676 2_676 ?
N18 Cu3 N17 114.7(5) 2_676 2_676 ?
Cu3 Cu3 N17 69.5(3) 2_676 . ?
N18 Cu3 N17 73.9(4) 2_676 . ?
N17 Cu3 N17 150.04(13) 2_676 . ?
Cu3 Cu3 N15 113.7(3) 2_676 . ?
Cu3 Cu3 N18 47.9(3) 2_676 . ?
N18 Cu3 N18 151.52(17) 2_676 . ?
N17 Cu3 N18 66.5(4) 2_676 . ?
N17 Cu3 N18 92.3(3) . . ?
Cu3 Cu3 N16 96.1(4) 2_676 . ?
N15 Cu3 N16 89.8(4) . . ?
Cu3 Cu3 N3 135.9(2) 2_676 . ?
N18 Cu3 N3 98.3(4) 2_676 . ?
N17 Cu3 N3 123.4(3) 2_676 . ?
N17 Cu3 N3 80.8(3) . . ?
N15 Cu3 N3 95.7(3) . . ?
N18 Cu3 N3 104.0(3) . . ?
N16 Cu3 N3 117.0(4) . . ?
Cu3 Cu3 N16 59.1(3) 2_676 2_676 ?
N15 Cu3 N16 99.9(4) . 2_676 ?
N16 Cu3 N16 155.18(15) . 2_676 ?
N3 Cu3 N16 84.9(3) . 2_676 ?
C1 N1 Cu1 134.8(3) . . ?
C2 N2 Cu2 132.1(3) . . ?
C3 N3 Cu3 126.1(6) . . ?
C17 N9 Cu1 115.8(4) . . ?
C17 N9 H9A 108.3 . . ?
Cu1 N9 H9A 108.3 . . ?
C17 N9 H9B 108.3 . . ?
Cu1 N9 H9B 108.3 . . ?
H9A N9 H9B 107.4 . . ?
C13' N10 Cu1 111.9(6) . . ?
C13 N10 Cu1 123.4(4) . . ?
C13 N10 H10A 106.5 . . ?
Cu1 N10 H10A 106.5 . . ?
C13 N10 H10B 106.5 . . ?
Cu1 N10 H10B 106.5 . . ?
H10A N10 H10B 106.5 . . ?
C13' N10 H10C 113(10) . . ?
Cu1 N10 H10C 104(10) . . ?
C13' N10 H10D 98(10) . . ?
Cu1 N10 H10D 133(10) . . ?
H10C N10 H10D 96(10) . . ?
C12 N11 Cu1 121.3(3) . . ?
C12 N11 H11A 107.0 . . ?
Cu1 N11 H11A 107.0 . . ?
C12 N11 H11B 107.0 . . ?
Cu1 N11 H11B 107.0 . . ?
H11A N11 H11B 106.7 . . ?
C8 N12 Cu1 121.0(3) . . ?
C8 N12 H12A 107.1 . . ?
Cu1 N12 H12A 107.1 . . ?
C8 N12 H12B 107.1 . . ?
Cu1 N12 H12B 107.1 . . ?
H12A N12 H12B 106.8 . . ?
C18 N13 Cu2 120.6(3) . . ?
C18 N13 H13A 107.2 . . ?
Cu2 N13 H13A 107.2 . . ?
C18 N13 H13B 107.2 . . ?
Cu2 N13 H13B 107.1 . . ?
H13A N13 H13B 106.8 . . ?
C22 N14 Cu2 123.3(3) . . ?
C22 N14 H14A 106.6 . . ?
Cu2 N14 H14A 106.5 . . ?
C22 N14 H14B 106.5 . . ?
Cu2 N14 H14B 106.5 . . ?
H14A N14 H14B 106.5 . . ?
C23 N15 Cu3 114.9(7) . . ?
C23 N15 H15A 108.7 . . ?
Cu3 N15 H15A 108.5 . . ?
C23 N15 H15B 108.4 . . ?
Cu3 N15 H15B 108.6 . . ?
H15A N15 H15B 107.5 . . ?
C25 N16 Cu3 119.7(13) . . ?
C25 N16 Cu3 140.3(13) . 2_676 ?
Cu3 N16 Cu3 24.82(15) . 2_676 ?
C25 N16 H16A 107.9 . . ?
Cu3 N16 H16A 107.0 . . ?
Cu3 N16 H16A 85.0 2_676 . ?
C25 N16 H16B 108.3 . . ?
Cu3 N16 H16B 106.6 . . ?
Cu3 N16 H16B 103.1 2_676 . ?
H16A N16 H16B 106.6 . . ?
C28 N17 Cu3 108.4(6) . 2_676 ?
C28 N17 Cu3 117.7(6) . . ?
Cu3 N17 Cu3 29.96(13) 2_676 . ?
C28 N17 H17A 108.2 . . ?
Cu3 N17 H17A 135.3 2_676 . ?
Cu3 N17 H17A 108.1 . . ?
C28 N17 H17B 107.5 . . ?
Cu3 N17 H17B 85.2 2_676 . ?
Cu3 N17 H17B 107.7 . . ?
H17A N17 H17B 107.2 . . ?
C30 N18 Cu3 119.1(9) . 2_676 ?
C30 N18 Cu3 122.3(9) . . ?
Cu3 N18 Cu3 28.48(17) 2_676 . ?
C30 N18 H18A 107.0 . . ?
Cu3 N18 H18A 81.8 2_676 . ?
Cu3 N18 H18A 106.5 . . ?
C30 N18 H18B 106.4 . . ?
Cu3 N18 H18B 129.0 2_676 . ?
Cu3 N18 H18B 107.0 . . ?
H18A N18 H18B 106.7 . . ?
H2O O1 H1O1 90.0 . . ?
H1O2 O2 H2O2 107.7 . . ?
N1 C1 W1 177.2(4) . . ?
N2 C2 W1 176.0(4) . . ?
N3 C3 W1 178.9(6) . . ?
N4 C4 W1 177.8(4) . . ?
N5 C5 W1 178.2(4) . . ?
N6 C6 W1 179.1(4) . . ?
N7 C7 W1 177.9(4) . . ?
N12 C8 C9 115.0(4) . . ?
N12 C8 H8A 108.5 . . ?
C9 C8 H8A 108.5 . . ?
N12 C8 H8B 108.5 . . ?
C9 C8 H8B 108.5 . . ?
H8A C8 H8B 107.5 . . ?
C8 C9 C12 109.7(4) . . ?
C8 C9 C11 111.2(4) . . ?
C12 C9 C11 111.4(4) . . ?
C8 C9 C10 106.6(4) . . ?
C12 C9 C10 107.7(4) . . ?
C11 C9 C10 110.0(5) . . ?
C9 C10 H10E 109.5 . . ?
C9 C10 H10F 109.5 . . ?
H10E C10 H10F 109.5 . . ?
C9 C10 H10G 109.5 . . ?
H10E C10 H10G 109.5 . . ?
H10F C10 H10G 109.5 . . ?
C9 C11 H11C 109.5 . . ?
C9 C11 H11D 109.5 . . ?
H11C C11 H11D 109.5 . . ?
C9 C11 H11E 109.5 . . ?
H11C C11 H11E 109.5 . . ?
H11D C11 H11E 109.5 . . ?
N11 C12 C9 114.4(4) . . ?
N11 C12 H12C 108.7 . . ?
C9 C12 H12C 108.7 . . ?
N11 C12 H12D 108.7 . . ?
C9 C12 H12D 108.7 . . ?
H12C C12 H12D 107.6 . . ?
C14 C13 N10 113.7(6) . . ?
C14 C13 H13C 108.8 . . ?
N10 C13 H13C 108.8 . . ?
C14 C13 H13D 108.8 . . ?
N10 C13 H13D 108.8 . . ?
H13C C13 H13D 107.7 . . ?
C16' C14 C13' 115.6(8) . . ?
C16' C14 C17 100.0(7) . . ?
C13 C14 C17 108.8(6) . . ?
C13' C14 C17 112.5(6) . . ?
C13 C14 C16 109.6(6) . . ?
C17 C14 C16 109.6(5) . . ?
C16' C14 C15' 108.9(8) . . ?
C13' C14 C15' 108.2(8) . . ?
C17 C14 C15' 111.5(6) . . ?
C13 C14 C15 109.5(6) . . ?
C17 C14 C15 115.8(5) . . ?
C16 C14 C15 103.3(6) . . ?
C14 C15 H15C 109.5 . . ?
C14 C15 H15D 109.5 . . ?
H15C C15 H15D 109.5 . . ?
C14 C15 H15E 109.5 . . ?
H15C C15 H15E 109.5 . . ?
H15D C15 H15E 109.5 . . ?
C14 C16 H16C 109.5 . . ?
C14 C16 H16D 109.5 . . ?
H16C C16 H16D 109.5 . . ?
C14 C16 H16E 109.5 . . ?
H16C C16 H16E 109.5 . . ?
H16D C16 H16E 109.5 . . ?
N10 C13' C14 116.1(8) . . ?
N10 C13' H13E 108.3 . . ?
C14 C13' H13E 108.3 . . ?
N10 C13' H13F 108.3 . . ?
C14 C13' H13F 108.3 . . ?
H13E C13' H13F 107.4 . . ?
C14 C15' H15F 109.5 . . ?
C14 C15' H15G 109.5 . . ?
H15F C15' H15G 109.5 . . ?
C14 C15' H15H 109.5 . . ?
H15F C15' H15H 109.5 . . ?
H15G C15' H15H 109.5 . . ?
C14 C16' H16F 109.5 . . ?
C14 C16' H16G 109.5 . . ?
H16F C16' H16G 109.5 . . ?
C14 C16' H16H 109.5 . . ?
H16F C16' H16H 109.5 . . ?
H16G C16' H16H 109.5 . . ?
N9 C17 C14 115.0(5) . . ?
N9 C17 H17C 108.5 . . ?
C14 C17 H17C 108.5 . . ?
N9 C17 H17D 108.5 . . ?
C14 C17 H17D 108.5 . . ?
H17C C17 H17D 107.5 . . ?
N13 C18 C19 113.8(4) . . ?
N13 C18 H18C 108.8 . . ?
C19 C18 H18C 108.8 . . ?
N13 C18 H18D 108.8 . . ?
C19 C18 H18D 108.8 . . ?
H18C C18 H18D 107.7 . . ?
C22 C19 C20 111.4(4) . . ?
C22 C19 C21 106.8(4) . . ?
C20 C19 C21 110.1(4) . . ?
C22 C19 C18 110.6(4) . . ?
C20 C19 C18 111.5(4) . . ?
C21 C19 C18 106.2(4) . . ?
C19 C20 H20A 109.5 . . ?
C19 C20 H20B 109.5 . . ?
H20A C20 H20B 109.5 . . ?
C19 C20 H20C 109.5 . . ?
H20A C20 H20C 109.5 . . ?
H20B C20 H20C 109.5 . . ?
C19 C21 H21A 109.5 . . ?
C19 C21 H21B 109.5 . . ?
H21A C21 H21B 109.5 . . ?
C19 C21 H21C 109.5 . . ?
H21A C21 H21C 109.5 . . ?
H21B C21 H21C 109.5 . . ?
N14 C22 C19 113.7(4) . . ?
N14 C22 H22A 108.8 . . ?
C19 C22 H22A 108.8 . . ?
N14 C22 H22B 108.8 . . ?
C19 C22 H22B 108.8 . . ?
H22A C22 H22B 107.7 . . ?
N15 C23 C24 112.0(10) . . ?
N15 C23 H23A 109.2 . . ?
C24 C23 H23A 109.2 . . ?
N15 C23 H23B 109.2 . . ?
C24 C23 H23B 109.2 . . ?
H23A C23 H23B 107.9 . . ?
C25 C24 C26 114.2(13) . . ?
C25 C24 C23 109.2(14) . . ?
C26 C24 C23 110.9(12) . . ?
C25 C24 C27 108.2(13) . . ?
C26 C24 C27 107.8(12) . . ?
C23 C24 C27 106.2(11) . . ?
N16 C25 C24 116.0(19) . . ?
N16 C25 H25A 108.3 . . ?
C24 C25 H25A 108.3 . . ?
N16 C25 H25B 108.3 . . ?
C24 C25 H25B 108.3 . . ?
H25A C25 H25B 107.4 . . ?
C24 C26 H26A 109.5 . . ?
C24 C26 H26B 109.5 . . ?
H26A C26 H26B 109.5 . . ?
C24 C26 H26C 109.5 . . ?
H26A C26 H26C 109.5 . . ?
H26B C26 H26C 109.5 . . ?
C24 C27 H27A 109.5 . . ?
C24 C27 H27B 109.5 . . ?
H27A C27 H27B 109.5 . . ?
C24 C27 H27C 109.5 . . ?
H27A C27 H27C 109.5 . . ?
H27B C27 H27C 109.5 . . ?
N17 C28 C29 114.4(9) . . ?
N17 C28 H28A 108.7 . . ?
C29 C28 H28A 108.7 . . ?
N17 C28 H28B 108.7 . . ?
C29 C28 H28B 108.7 . . ?
H28A C28 H28B 107.6 . . ?
C32 C29 C28 113.4(12) . . ?
C32 C29 C31 110.6(12) . . ?
C28 C29 C31 107.7(12) . . ?
C32 C29 C30 111.6(13) . . ?
C28 C29 C30 110.1(12) . . ?
C31 C29 C30 103.0(13) . . ?
N18 C30 C29 111.0(13) . . ?
N18 C30 H30A 109.4 . . ?
C29 C30 H30A 109.4 . . ?
N18 C30 H30B 109.4 . . ?
C29 C30 H30B 109.4 . . ?
H30A C30 H30B 108.0 . . ?
C29 C31 H31A 109.5 . . ?
C29 C31 H31B 109.5 . . ?
H31A C31 H31B 109.5 . . ?
C29 C31 H31C 109.5 . . ?
H31A C31 H31C 109.5 . . ?
H31B C31 H31C 109.5 . . ?
C29 C32 H32A 109.5 . . ?
C29 C32 H32B 109.5 . . ?
H32A C32 H32B 109.5 . . ?
C29 C32 H32C 109.5 . . ?
H32A C32 H32C 109.5 . . ?
H32B C32 H32C 109.5 . . ?
N8 C33 W1 178.5(4) . . ?
N19 C34 C35 174.6(11) . . ?
C34 C35 H35A 109.5 . . ?
C34 C35 H35B 109.5 . . ?
H35A C35 H35B 109.5 . . ?
C34 C35 H35C 109.5 . . ?
H35A C35 H35C 109.5 . . ?
H35B C35 H35C 109.5 . . ?

loop_
_geom_bond_atom_site_label_1
_geom_bond_atom_site_label_2
_geom_bond_distance
_geom_bond_site_symmetry_2
_geom_bond_publ_flag
W1 C7 2.152(4) . ?
W1 C1 2.157(5) . ?
W1 C3 2.153(5) . ?
W1 C2 2.160(4) . ?
W1 C6 2.162(4) . ?
W1 C4 2.165(5) . ?
W1 C33 2.172(4) . ?
W1 C5 2.179(5) . ?
Cu1 N11 2.010(4) . ?
Cu1 N12 2.022(4) . ?
Cu1 N9 2.038(4) . ?
Cu1 N10 2.053(4) . ?
Cu1 N1 2.323(4) . ?
Cu2 N13 2.030(4) . ?
Cu2 N13 2.030(4) 2_566 ?
Cu2 N14 2.034(3) . ?
Cu2 N14 2.034(3) 2_566 ?
Cu2 N2 2.553(4) . ?
Cu3 Cu3 1.012(3) 2_676 ?
Cu3 N18 1.574(9) 2_676 ?
Cu3 N17 1.898(7) 2_676 ?
Cu3 N17 1.998(7) . ?
Cu3 N15 2.033(8) . ?
Cu3 N18 2.062(9) . ?
Cu3 N16 2.068(11) . ?
Cu3 N3 2.341(6) . ?
Cu3 N16 2.397(12) 2_676 ?
N1 C1 1.163(6) . ?
N2 C2 1.146(6) . ?
N3 C3 1.129(8) . ?
N4 C4 1.150(6) . ?
N5 C5 1.144(6) . ?
N6 C6 1.160(6) . ?
N7 C7 1.137(6) . ?
N8 C33 1.145(6) . ?
N9 C17 1.472(7) . ?
N9 H9A 0.8900 . ?
N9 H9B 0.8900 . ?
N10 C13' 1.463(13) . ?
N10 C13 1.519(9) . ?
N10 H10A 0.8900 . ?
N10 H10B 0.8900 . ?
N10 H10C 0.82(16) . ?
N10 H10D 0.67(17) . ?
N11 C12 1.476(6) . ?
N11 H11A 0.8900 . ?
N11 H11B 0.8900 . ?
N12 C8 1.483(6) . ?
N12 H12A 0.8900 . ?
N12 H12B 0.8900 . ?
N13 C18 1.483(6) . ?
N13 H13A 0.9000 . ?
N13 H13B 0.9000 . ?
N14 C22 1.481(6) . ?
N14 H14A 0.9000 . ?
N14 H14B 0.9000 . ?
N15 C23 1.473(16) . ?
N15 H15A 0.9000 . ?
N15 H15B 0.9000 . ?
N16 C25 1.462(16) . ?
N16 Cu3 2.397(12) 2_676 ?
N16 H16A 0.9000 . ?
N16 H16B 0.9000 . ?
N17 C28 1.477(12) . ?
N17 Cu3 1.898(7) 2_676 ?
N17 H17A 0.9000 . ?
N17 H17B 0.9000 . ?
N18 C30 1.49(2) . ?
N18 Cu3 1.574(9) 2_676 ?
N18 H18A 0.9000 . ?
N18 H18B 0.9000 . ?
N19 C34 1.130(10) . ?
O1 H2O 0.8500 . ?
O1 H1O1 0.8501 . ?
O2 H1O2 0.8500 . ?
O2 H2O2 0.8500 . ?
C8 C9 1.523(6) . ?
C8 H8A 0.9700 . ?
C8 H8B 0.9700 . ?
C9 C12 1.527(7) . ?
C9 C11 1.530(7) . ?
C9 C10 1.532(7) . ?
C10 H10E 0.9600 . ?
C10 H10F 0.9600 . ?
C10 H10G 0.9600 . ?
C11 H11C 0.9600 . ?
C11 H11D 0.9600 . ?
C11 H11E 0.9600 . ?
C12 H12C 0.9700 . ?
C12 H12D 0.9700 . ?
C13 C14 1.477(10) . ?
C13 H13C 0.9700 . ?
C13 H13D 0.9700 . ?
C14 C16' 1.471(13) . ?
C14 C13' 1.493(12) . ?
C14 C17 1.508(7) . ?
C14 C16 1.532(10) . ?
C14 C15' 1.601(13) . ?
C14 C15 1.612(9) . ?
C15 H15C 0.9600 . ?
C15 H15D 0.9600 . ?
C15 H15E 0.9600 . ?
C16 H16C 0.9600 . ?
C16 H16D 0.9600 . ?
C16 H16E 0.9600 . ?
C13' H13E 0.9700 . ?
C13' H13F 0.9700 . ?
C15' H15F 0.9600 . ?
C15' H15G 0.9600 . ?
C15' H15H 0.9600 . ?
C16' H16F 0.9600 . ?
C16' H16G 0.9600 . ?
C16' H16H 0.9600 . ?
C17 H17C 0.9700 . ?
C17 H17D 0.9700 . ?
C18 C19 1.530(7) . ?
C18 H18C 0.9700 . ?
C18 H18D 0.9700 . ?
C19 C22 1.529(7) . ?
C19 C20 1.526(7) . ?
C19 C21 1.532(7) . ?
C20 H20A 0.9600 . ?
C20 H20B 0.9600 . ?
C20 H20C 0.9600 . ?
C21 H21A 0.9600 . ?
C21 H21B 0.9600 . ?
C21 H21C 0.9600 . ?
C22 H22A 0.9700 . ?
C22 H22B 0.9700 . ?
C23 C24 1.548(19) . ?
C23 H23A 0.9700 . ?
C23 H23B 0.9700 . ?
C24 C25 1.48(3) . ?
C24 C26 1.488(17) . ?
C24 C27 1.554(18) . ?
C25 H25A 0.9700 . ?
C25 H25B 0.9700 . ?
C26 H26A 0.9600 . ?
C26 H26B 0.9600 . ?
C26 H26C 0.9600 . ?
C27 H27A 0.9600 . ?
C27 H27B 0.9600 . ?
C27 H27C 0.9600 . ?
C28 C29 1.511(19) . ?
C28 H28A 0.9700 . ?
C28 H28B 0.9700 . ?
C29 C32 1.51(2) . ?
C29 C31 1.539(15) . ?
C29 C30 1.58(2) . ?
C30 H30A 0.9700 . ?
C30 H30B 0.9700 . ?
C31 H31A 0.9600 . ?
C31 H31B 0.9600 . ?
C31 H31C 0.9600 . ?
C32 H32A 0.9600 . ?
C32 H32B 0.9600 . ?
C32 H32C 0.9600 . ?
C34 C35 1.460(11) . ?
C35 H35A 0.9600 . ?
C35 H35B 0.9600 . ?
C35 H35C 0.9600 . ?
